data_7032932
loop_
_publ_author_name
'Filip, I. H.'
'G\'al, E'
'Lupan, I.'
'Perde-Schrepler, M'
'L\"onnecke, P'
'Surducan, M.'
'G\(ain\(a, L I'
'Hey-Hawkins, E'
'Silaghi-Dumitrescu, L'

_publ_section_title
;
 Tuning the coordination properties of phenothiazine by regioselective
 introduction of diphenylphosphanyl groups.
;
_journal_issue 2
_journal_name_full 'Dalton transactions (Cambridge, England : 2003)'
_journal_page_first 615
_journal_page_last 629
_journal_paper_doi 10.1039/c4dt02665a
_journal_volume 44
_journal_year 2015
_chemical_formula_sum 'C26 H22 Cl2 N2 Pd S2'
_chemical_formula_weight 603.87
_chemical_name_systematic
;
 ?
;
_space_group_IT_number 14
_symmetry_cell_setting monoclinic
_symmetry_Int_Tables_number 14
_symmetry_space_group_name_Hall '-P 2ybc'
_symmetry_space_group_name_H-M 'P 1 21/c 1'
_atom_sites_solution_hydrogens geom
_atom_sites_solution_primary direct
_atom_sites_solution_secondary difmap
_audit_creation_date 2013-08-09T18:16:11-00:00
_audit_creation_method 'WinGX routine CIF_UPDATE'
_cell_angle_alpha 90
_cell_angle_beta 109.362(3)
_cell_angle_gamma 90
_cell_formula_units_Z 2
_cell_length_a 10.1581(3)
_cell_length_b 8.0485(2)
_cell_length_c 15.1612(4)
_cell_measurement_reflns_used 3188
_cell_measurement_temperature 130(2)
_cell_measurement_theta_max 32.054
_cell_measurement_theta_min 3.29
_cell_volume 1169.44(6)
_computing_cell_refinement
;
        CrysAlisPro, Agilent Technologies,
        Version 1.171.36.28 (release 01-02-2013 CrysAlis171 .NET)
        (compiled Feb  1 2013,16:14:44)
;
_computing_data_collection
;
        CrysAlisPro, Agilent Technologies,
        Version 1.171.36.28 (release 01-02-2013 CrysAlis171 .NET)
        (compiled Feb  1 2013,16:14:44)
;
_computing_data_reduction
;
        CrysAlisPro, Agilent Technologies,
        Version 1.171.36.28 (release 01-02-2013 CrysAlis171 .NET)
        (compiled Feb  1 2013,16:14:44)
;
_computing_molecular_graphics
;
 ORTEP3 for Windows
 L. J. Farrugia, J. Appl. Crystallogr. 1997, 30, 565.
;
_computing_publication_material
;
 WINGX
 L.J. Farrugia,
 J. Appl. Cryst., 2012, 45, 849-854.
;
_computing_structure_refinement 'SHELXL-2013 (Sheldrick, 2013)'
_computing_structure_solution
;
 SIR92
 A. Altomare, G. Cascarano, C. Giacovazzo and A. Guagliardi,
 J. Appl. Crystallogr. 1993, 26, 343-350.
;
_diffrn_ambient_temperature 130(2)
_diffrn_detector_area_resol_mean 16.356
_diffrn_measured_fraction_theta_full 1
_diffrn_measured_fraction_theta_max 1
_diffrn_measurement_device_type 'Xcalibur, Sapphire3, Gemini'
_diffrn_measurement_method '\w scans'
_diffrn_orient_matrix_UB_11 -0.0674556
_diffrn_orient_matrix_UB_12 0.0324638
_diffrn_orient_matrix_UB_13 -0.0235794
_diffrn_orient_matrix_UB_21 -0.0199372
_diffrn_orient_matrix_UB_22 -0.0173067
_diffrn_orient_matrix_UB_23 0.0396753
_diffrn_orient_matrix_UB_31 0.0230371
_diffrn_orient_matrix_UB_32 0.0800778
_diffrn_orient_matrix_UB_33 0.0181413
_diffrn_radiation_monochromator graphite
_diffrn_radiation_type MoK\a
_diffrn_radiation_wavelength 0.71073
_diffrn_reflns_av_R_equivalents 0.0406
_diffrn_reflns_av_unetI/netI 0.0693
_diffrn_reflns_Laue_measured_fraction_full 1
_diffrn_reflns_Laue_measured_fraction_max 1
_diffrn_reflns_limit_h_max 6
_diffrn_reflns_limit_h_min -14
_diffrn_reflns_limit_k_max 11
_diffrn_reflns_limit_k_min -10
_diffrn_reflns_limit_l_max 21
_diffrn_reflns_limit_l_min -21
_diffrn_reflns_number 8742
_diffrn_reflns_point_group_measured_fraction_full 1
_diffrn_reflns_point_group_measured_fraction_max 1
_diffrn_reflns_theta_full 25.242
_diffrn_reflns_theta_max 30.507
_diffrn_reflns_theta_min 2.848
_exptl_absorpt_coefficient_mu 1.22
_exptl_absorpt_correction_T_max 1
_exptl_absorpt_correction_T_min 0.99342
_exptl_absorpt_correction_type multi-scan
_exptl_absorpt_process_details
;
        CrysAlisPro, Agilent Technologies,
        Version 1.171.36.28 (release 01-02-2013 CrysAlis171 .NET)
        (compiled Feb  1 2013,16:14:44)
        Empirical absorption correction using spherical harmonics,
 implemented in SCALE3 ABSPACK scaling algorithm.
;
_exptl_crystal_colour 'clear dark red'
_exptl_crystal_density_diffrn 1.715
_exptl_crystal_description plate
_exptl_crystal_F_000 608
_exptl_crystal_size_max 0.15
_exptl_crystal_size_mid 0.15
_exptl_crystal_size_min 0.02
_refine_diff_density_max 0.476
_refine_diff_density_min -0.748
_refine_diff_density_rms 0.11
_refine_ls_extinction_method none
_refine_ls_goodness_of_fit_ref 1.032
_refine_ls_hydrogen_treatment constr
_refine_ls_matrix_type full
_refine_ls_number_parameters 152
_refine_ls_number_reflns 3575
_refine_ls_number_restraints 0
_refine_ls_restrained_S_all 1.032
_refine_ls_R_factor_all 0.0519
_refine_ls_R_factor_gt 0.0353
_refine_ls_shift/su_max 0.001
_refine_ls_shift/su_mean 0
_refine_ls_structure_factor_coef Fsqd
_refine_ls_weighting_details 'w=1/[\s^2^(Fo^2^)+(0.0277P)^2^+0.0830P] where P=(Fo^2^+2Fc^2^)/3'
_refine_ls_weighting_scheme calc
_refine_ls_wR_factor_gt 0.0689
_refine_ls_wR_factor_ref 0.0743
_reflns_number_gt 2863
_reflns_number_total 3575
_reflns_threshold_expression 'I > 2\s(I)'
_cod_data_source_file c4dt02665a2.cif
_cod_data_source_block compound_5_x1844fin
_cod_depositor_comments 'Adding full bibliography for 7032932--7032937.cif.'
_cod_original_sg_symbol_H-M 'P 21/c'
_cod_database_code 7032932

loop_
_symmetry_equiv_pos_as_xyz
'x, y, z'
'-x, y+1/2, -z+1/2'
'-x, -y, -z'
'x, -y-1/2, z-1/2'

loop_
_atom_site_label
_atom_site_type_symbol
_atom_site_fract_x
_atom_site_fract_y
_atom_site_fract_z
_atom_site_U_iso_or_equiv
_atom_site_adp_type
_atom_site_occupancy
_atom_site_calc_flag
Pd1 Pd 0.5 0 1 0.01213(7) Uani 1 d
Cl1 Cl 0.58515(6) 0.23363(8) 1.08892(4) 0.01972(13) Uani 1 d
S1 S 0.68166(6) 0.04612(7) 0.94154(4) 0.01382(12) Uani 1 d
N1 N 0.7717(2) -0.3114(2) 0.97057(15) 0.0175(4) Uani 1 d
C1 C 0.6772(2) -0.0971(3) 0.85323(17) 0.0151(5) Uani 1 d
C2 C 0.7227(3) -0.2610(3) 0.87718(18) 0.0167(5) Uani 1 d
C3 C 0.7193(3) -0.3696(3) 0.80468(19) 0.0215(5) Uani 1 d
H3 H 0.75 -0.4811 0.8184 0.026 Uiso 1 calc
C4 C 0.6710(3) -0.3150(4) 0.7122(2) 0.0257(6) Uani 1 d
H4 H 0.6701 -0.3899 0.6636 0.031 Uiso 1 calc
C5 C 0.6242(3) -0.1543(4) 0.68982(18) 0.0240(6) Uani 1 d
H5 H 0.5898 -0.1196 0.6264 0.029 Uiso 1 calc
C6 C 0.6280(3) -0.0441(3) 0.76078(18) 0.0203(5) Uani 1 d
H6 H 0.5972 0.0672 0.7464 0.024 Uiso 1 calc
C7 C 0.8291(3) -0.0314(3) 1.03137(17) 0.0148(5) Uani 1 d
C8 C 0.8540(2) -0.2029(3) 1.03825(17) 0.0151(5) Uani 1 d
C9 C 0.9645(3) -0.2593(3) 1.11559(18) 0.0205(5) Uani 1 d
H9 H 0.984 -0.3749 1.1226 0.025 Uiso 1 calc
C10 C 1.0455(3) -0.1501(4) 1.18168(18) 0.0231(6) Uani 1 d
H10 H 1.119 -0.1912 1.2339 0.028 Uiso 1 calc
C11 C 1.0198(3) 0.0199(3) 1.17212(18) 0.0222(6) Uani 1 d
H11 H 1.0761 0.0952 1.2172 0.027 Uiso 1 calc
C12 C 0.9116(3) 0.0781(3) 1.09635(18) 0.0179(5) Uani 1 d
H12 H 0.8939 0.194 1.089 0.021 Uiso 1 calc
C13 C 0.7763(3) -0.4881(3) 0.9910(2) 0.0256(6) Uani 1 d
H13A H 0.8604 -0.5366 0.9834 0.038 Uiso 1 calc
H13B H 0.6935 -0.5423 0.9479 0.038 Uiso 1 calc
H13C H 0.7782 -0.5046 1.0554 0.038 Uiso 1 calc

loop_
_atom_site_aniso_label
_atom_site_aniso_U_11
_atom_site_aniso_U_22
_atom_site_aniso_U_33
_atom_site_aniso_U_23
_atom_site_aniso_U_13
_atom_site_aniso_U_12
Pd1 0.01330(12) 0.01161(12) 0.01171(11) 0.00021(10) 0.00447(8) 0.00041(10)
Cl1 0.0212(3) 0.0178(3) 0.0233(3) -0.0071(2) 0.0115(2) -0.0056(2)
S1 0.0145(3) 0.0137(3) 0.0138(3) 0.0007(2) 0.0054(2) 0.0004(2)
N1 0.0224(12) 0.0130(10) 0.0183(11) -0.0005(9) 0.0083(8) -0.0015(9)
C1 0.0107(11) 0.0211(12) 0.0144(11) -0.0010(10) 0.0052(8) -0.0020(9)
C2 0.0152(12) 0.0180(12) 0.0184(12) -0.0037(10) 0.0077(9) -0.0034(10)
C3 0.0205(13) 0.0211(13) 0.0240(13) -0.0080(11) 0.0088(10) -0.0042(11)
C4 0.0209(14) 0.0343(16) 0.0230(14) -0.0140(13) 0.0085(10) -0.0102(12)
C5 0.0177(13) 0.0393(16) 0.0149(12) -0.0028(12) 0.0050(10) -0.0041(12)
C6 0.0152(12) 0.0274(14) 0.0193(12) 0.0007(11) 0.0069(9) -0.0012(10)
C7 0.0136(11) 0.0181(13) 0.0143(11) -0.0003(9) 0.0069(8) -0.0005(9)
C8 0.0130(12) 0.0187(12) 0.0152(11) -0.0004(10) 0.0068(9) -0.0004(10)
C9 0.0176(13) 0.0232(13) 0.0214(13) 0.0052(11) 0.0074(10) 0.0036(11)
C10 0.0168(13) 0.0344(16) 0.0168(12) 0.0049(12) 0.0040(10) 0.0016(11)
C11 0.0185(13) 0.0316(15) 0.0165(12) -0.0055(12) 0.0057(9) -0.0041(11)
C12 0.0165(12) 0.0189(13) 0.0197(12) -0.0022(10) 0.0077(9) -0.0021(10)
C13 0.0327(16) 0.0139(12) 0.0326(15) 0.0031(12) 0.0140(12) -0.0014(12)

loop_
_atom_type_symbol
_atom_type_description
_atom_type_scat_dispersion_real
_atom_type_scat_dispersion_imag
_atom_type_scat_source
Pd Pd -0.9988 1.0072 'International Tables Vol C Tables 4.2.6.8 and 6.1.1.4'
Cl Cl 0.1484 0.1585 'International Tables Vol C Tables 4.2.6.8 and 6.1.1.4'
S S 0.1246 0.1234 'International Tables Vol C Tables 4.2.6.8 and 6.1.1.4'
N N 0.0061 0.0033 'International Tables Vol C Tables 4.2.6.8 and 6.1.1.4'
C C 0.0033 0.0016 'International Tables Vol C Tables 4.2.6.8 and 6.1.1.4'
H H 0 0 'International Tables Vol C Tables 4.2.6.8 and 6.1.1.4'

loop_
_geom_angle_atom_site_label_1
_geom_angle_atom_site_label_2
_geom_angle_atom_site_label_3
_geom_angle
_geom_angle_site_symmetry_1
_geom_angle_site_symmetry_3
Cl1 Pd1 Cl1 180 . 3_657
Cl1 Pd1 S1 84.35(2) . .
Cl1 Pd1 S1 95.65(2) 3_657 .
Cl1 Pd1 S1 95.65(2) . 3_657
Cl1 Pd1 S1 84.35(2) 3_657 3_657
S1 Pd1 S1 180.00(3) . 3_657
C1 S1 C7 98.99(11) . .
C1 S1 Pd1 111.26(8) . .
C7 S1 Pd1 103.06(8) . .
C8 N1 C2 119.3(2) . .
C8 N1 C13 119.2(2) . .
C2 N1 C13 118.4(2) . .
C6 C1 C2 121.8(2) . .
C6 C1 S1 118.46(19) . .
C2 C1 S1 119.75(19) . .
C3 C2 N1 121.6(2) . .
C3 C2 C1 117.7(2) . .
N1 C2 C1 120.7(2) . .
C4 C3 C2 120.2(3) . .
C4 C3 H3 119.9 . .
C2 C3 H3 119.9 . .
C5 C4 C3 121.4(3) . .
C5 C4 H4 119.3 . .
C3 C4 H4 119.3 . .
C4 C5 C6 119.3(3) . .
C4 C5 H5 120.3 . .
C6 C5 H5 120.3 . .
C5 C6 C1 119.6(3) . .
C5 C6 H6 120.2 . .
C1 C6 H6 120.2 . .
C12 C7 C8 121.6(2) . .
C12 C7 S1 118.87(19) . .
C8 C7 S1 119.39(18) . .
N1 C8 C7 120.8(2) . .
N1 C8 C9 122.0(2) . .
C7 C8 C9 117.1(2) . .
C10 C9 C8 121.3(2) . .
C10 C9 H9 119.3 . .
C8 C9 H9 119.3 . .
C9 C10 C11 120.3(2) . .
C9 C10 H10 119.9 . .
C11 C10 H10 119.9 . .
C12 C11 C10 119.3(2) . .
C12 C11 H11 120.3 . .
C10 C11 H11 120.3 . .
C7 C12 C11 120.3(2) . .
C7 C12 H12 119.8 . .
C11 C12 H12 119.8 . .
N1 C13 H13A 109.5 . .
N1 C13 H13B 109.5 . .
H13A C13 H13B 109.5 . .
N1 C13 H13C 109.5 . .
H13A C13 H13C 109.5 . .
H13B C13 H13C 109.5 . .

loop_
_geom_bond_atom_site_label_1
_geom_bond_atom_site_label_2
_geom_bond_distance
_geom_bond_site_symmetry_2
Pd1 Cl1 2.3083(6) .
Pd1 Cl1 2.3083(6) 3_657
Pd1 S1 2.3267(6) .
Pd1 S1 2.3267(6) 3_657
S1 C1 1.756(2) .
S1 C7 1.770(2) .
N1 C8 1.395(3) .
N1 C2 1.396(3) .
N1 C13 1.452(3) .
C1 C6 1.390(3) .
C1 C2 1.405(3) .
C2 C3 1.396(3) .
C3 C4 1.394(4) .
C3 H3 0.95 .
C4 C5 1.381(4) .
C4 H4 0.95 .
C5 C6 1.385(4) .
C5 H5 0.95 .
C6 H6 0.95 .
C7 C12 1.379(3) .
C7 C8 1.401(3) .
C8 C9 1.403(3) .
C9 C10 1.381(4) .
C9 H9 0.95 .
C10 C11 1.391(4) .
C10 H10 0.95 .
C11 C12 1.382(4) .
C11 H11 0.95 .
C12 H12 0.95 .
C13 H13A 0.98 .
C13 H13B 0.98 .
C13 H13C 0.98 .
